data_7064010
loop_
_publ_author_name
'Pandey, Ankit'
'Kaur, Bhupinder'
'Dwivedi, Khilesh C.'
'Balakrishna, Maravanji S.'

_publ_section_title
;
 Copper nanoparticle-catalyzed synthesis of N-arylated indoles,
 carbazoles, and N-alkylated indoles
;
_journal_issue 41
_journal_name_full 'New Journal of Chemistry'
_journal_page_first 17936
_journal_page_last 17950
_journal_paper_doi 10.1039/D5NJ02820E
_journal_volume 49
_journal_year 2025
_chemical_formula_moiety 'C27 H24 Cu I N O2 P'
_chemical_formula_sum 'C27 H24 Cu I N O2 P'
_chemical_formula_weight 615.88
_space_group_crystal_system triclinic
_space_group_IT_number 2
_space_group_name_Hall '-P 1'
_space_group_name_H-M_alt 'P -1'
_atom_sites_solution_hydrogens geom
_audit_creation_date 2025-01-06
_audit_creation_method
;
Olex2 1.3-ac4
(compiled 2019.04.23 svn.r3594 for Rigaku Oxford Diffraction, GUI svn.r5739)
;
_audit_update_record
;
2025-02-17 deposited with the CCDC.	2025-09-09 downloaded from the CCDC.
;
_cell_angle_alpha 85.957(4)
_cell_angle_beta 69.575(4)
_cell_angle_gamma 72.871(4)
_cell_formula_units_Z 2
_cell_length_a 9.9358(13)
_cell_length_b 11.7812(15)
_cell_length_c 11.8217(15)
_cell_measurement_reflns_used 9856
_cell_measurement_temperature 150(2)
_cell_measurement_theta_max 28.36
_cell_measurement_theta_min 2.63
_cell_volume 1238.5(3)
_computing_cell_refinement 'SAINT V8.40A (?, 2016)'
_computing_data_reduction 'SAINT V8.40A (?, 2016)'
_computing_molecular_graphics 'Olex2 (Dolomanov et al., 2009)'
_computing_publication_material 'Olex2 (Dolomanov et al., 2009)'
_computing_structure_refinement 'ShelXL (Sheldrick, 2015)'
_computing_structure_solution 'ShelXT (Sheldrick, 2015)'
_diffrn_ambient_temperature 150.0
_diffrn_measured_fraction_theta_full 0.995
_diffrn_measured_fraction_theta_max 0.995
_diffrn_measurement_device_type 'Bruker APEX-II CCD'
_diffrn_measurement_method '\f and \w scans'
_diffrn_radiation_type MoK\a
_diffrn_radiation_wavelength 0.71073
_diffrn_reflns_av_R_equivalents 0.0557
_diffrn_reflns_av_unetI/netI 0.0228
_diffrn_reflns_Laue_measured_fraction_full 0.995
_diffrn_reflns_Laue_measured_fraction_max 0.995
_diffrn_reflns_limit_h_max 11
_diffrn_reflns_limit_h_min -11
_diffrn_reflns_limit_k_max 13
_diffrn_reflns_limit_k_min -13
_diffrn_reflns_limit_l_max 14
_diffrn_reflns_limit_l_min -14
_diffrn_reflns_number 51422
_diffrn_reflns_point_group_measured_fraction_full 0.995
_diffrn_reflns_point_group_measured_fraction_max 0.995
_diffrn_reflns_theta_full 24.997
_diffrn_reflns_theta_max 24.997
_diffrn_reflns_theta_min 2.285
_exptl_absorpt_coefficient_mu 2.217
_exptl_absorpt_correction_T_max 0.7457
_exptl_absorpt_correction_T_min 0.3560
_exptl_absorpt_correction_type none
_exptl_absorpt_process_details
;
SADABS-2016/2 (Bruker,2016/2) was used for absorption correction.
wR2(int) was 0.1400 before and 0.0833 after correction.
The Ratio of minimum to maximum transmission is 0.4774.
The \l/2 correction factor is Not present.
;
_exptl_crystal_colour 'clear yellowish yellow'
_exptl_crystal_colour_lustre clear
_exptl_crystal_colour_modifier yellowish
_exptl_crystal_colour_primary yellow
_exptl_crystal_density_diffrn 1.652
_exptl_crystal_description block
_exptl_crystal_F_000 612
_exptl_crystal_size_max 0.63
_exptl_crystal_size_mid 0.057
_exptl_crystal_size_min 0.053
_refine_diff_density_max 0.451
_refine_diff_density_min -0.494
_refine_diff_density_rms 0.064
_refine_ls_extinction_coef 0.0085(7)
_refine_ls_extinction_expression Fc^*^=kFc[1+0.001xFc^2^\l^3^/sin(2\q)]^-1/4^
_refine_ls_extinction_method 'SHELXL-2018/3 (Sheldrick 2018)'
_refine_ls_goodness_of_fit_ref 1.087
_refine_ls_hydrogen_treatment constr
_refine_ls_matrix_type full
_refine_ls_number_parameters 300
_refine_ls_number_reflns 4335
_refine_ls_number_restraints 0
_refine_ls_restrained_S_all 1.087
_refine_ls_R_factor_all 0.0206
_refine_ls_R_factor_gt 0.0201
_refine_ls_shift/su_max 0.002
_refine_ls_shift/su_mean 0.000
_refine_ls_structure_factor_coef Fsqd
_refine_ls_weighting_details 'w=1/[\s^2^(Fo^2^)+(0.0217P)^2^+1.0206P] where P=(Fo^2^+2Fc^2^)/3'
_refine_ls_weighting_scheme calc
_refine_ls_wR_factor_gt 0.0515
_refine_ls_wR_factor_ref 0.0519
_reflns_Friedel_coverage 0.000
_reflns_number_gt 4249
_reflns_number_total 4335
_reflns_threshold_expression 'I > 2\s(I)'
_cod_data_source_file d5nj02820e2.cif
_cod_data_source_block Compound_6
_cod_depositor_comments 'Adding full bibliography for 7064007--7064013.cif.'
_cod_database_code 7064010
_shelx_shelxl_version_number 2018/3
_shelx_space_group_comment
;
The symmetry employed for this shelxl refinement is uniquely defined
by the following loop, which should always be used as a source of
symmetry information in preference to the above space-group names.
They are only intended as comments.
;
_shelx_estimated_absorpt_t_max 0.892
_shelx_estimated_absorpt_t_min 0.336
_olex2_refinement_description
;
1. Fixed Uiso
 At 1.2 times of:
  All C(H) groups, All C(H,H) groups, All N(H) groups
 At 1.5 times of:
  All C(H,H,H) groups
2.a Secondary CH2 refined with riding coordinates:
 C26(H26A,H26B)
2.b Aromatic/amide H refined with riding coordinates:
 N1(H1), C21(H21), C25(H25), C22(H22), C19(H19), C2(H2), C5(H5), C4(H4),
 C9(H9), C18(H18), C17(H17), C3(H3), C23(H23), C10(H10), C24(H24), C15(H15),
 C16(H16), C11(H11), C12(H12)
2.c Idealised Me refined as rotating group:
 C27(H27A,H27B,H27C)
;
_olex2_submission_special_instructions 'No special instructions were received'

loop_
_space_group_symop_operation_xyz
'x, y, z'
'-x, -y, -z'

loop_
_atom_site_label
_atom_site_type_symbol
_atom_site_fract_x
_atom_site_fract_y
_atom_site_fract_z
_atom_site_U_iso_or_equiv
_atom_site_adp_type
_atom_site_occupancy
_atom_site_site_symmetry_order
_atom_site_calc_flag
_atom_site_refinement_flags_posn
_atom_site_refinement_flags_adp
_atom_site_refinement_flags_occupancy
_atom_site_disorder_assembly
_atom_site_disorder_group
I1 I 0.60909(2) 0.62682(2) -0.10040(2) 0.02328(7) Uani 1 1 d . . . . .
Cu1 Cu 0.38243(3) 0.59546(2) 0.07511(2) 0.01965(8) Uani 1 1 d . . . . .
P1 P 0.18426(5) 0.73113(4) 0.19714(4) 0.01567(11) Uani 1 1 d . . . . .
O1 O 0.41717(16) 0.64961(13) 0.28156(13) 0.0234(3) Uani 1 1 d . . . . .
O2 O 0.52870(16) 0.26375(13) 0.45411(14) 0.0279(3) Uani 1 1 d . . . . .
N1 N 0.43594(18) 0.47908(15) 0.38619(15) 0.0196(4) Uani 1 1 d . . . . .
H1 H 0.386013 0.445412 0.449185 0.024 Uiso 1 1 calc R . . . .
C20 C 0.2129(2) 0.87183(17) 0.22357(17) 0.0168(4) Uani 1 1 d . . . . .
C21 C 0.3402(2) 0.90006(18) 0.14777(19) 0.0212(4) Uani 1 1 d . . . . .
H21 H 0.410629 0.846281 0.083629 0.025 Uiso 1 1 calc R . . . .
C25 C 0.1109(2) 0.95146(19) 0.31786(19) 0.0237(4) Uani 1 1 d . . . . .
H25 H 0.023921 0.932684 0.370790 0.028 Uiso 1 1 calc R . . . .
C1 C 0.1009(2) 0.68451(16) 0.35211(18) 0.0163(4) Uani 1 1 d . . . . .
C14 C 0.0221(2) 0.77559(18) 0.14693(17) 0.0191(4) Uani 1 1 d . . . . .
C6 C 0.1917(2) 0.61883(17) 0.41760(18) 0.0174(4) Uani 1 1 d . . . . .
C22 C 0.3651(2) 1.00649(19) 0.1652(2) 0.0246(4) Uani 1 1 d . . . . .
H22 H 0.452427 1.025208 0.112982 0.029 Uiso 1 1 calc R . . . .
C19 C -0.0303(2) 0.6848(2) 0.12422(19) 0.0228(4) Uani 1 1 d . . . . .
H19 H 0.016827 0.604629 0.136890 0.027 Uiso 1 1 calc R . . . .
C2 C -0.0545(2) 0.71213(17) 0.40808(18) 0.0193(4) Uani 1 1 d . . . . .
H2 H -0.117569 0.753776 0.364830 0.023 Uiso 1 1 calc R . . . .
C5 C 0.1258(2) 0.58814(17) 0.53570(18) 0.0198(4) Uani 1 1 d . . . . .
H5 H 0.187552 0.545241 0.579478 0.024 Uiso 1 1 calc R . . . .
C4 C -0.0291(2) 0.61941(18) 0.59027(18) 0.0214(4) Uani 1 1 d . . . . .
H4 H -0.073106 0.599300 0.671345 0.026 Uiso 1 1 calc R . . . .
C9 C 0.6881(2) 0.4625(2) 0.23573(19) 0.0244(4) Uani 1 1 d . . . . .
H9 H 0.657406 0.542018 0.212194 0.029 Uiso 1 1 calc R . . . .
C7 C 0.3587(2) 0.58508(17) 0.35653(17) 0.0176(4) Uani 1 1 d . . . . .
C18 C -0.1510(2) 0.7110(2) 0.08318(19) 0.0273(5) Uani 1 1 d . . . . .
H18 H -0.187041 0.648940 0.069205 0.033 Uiso 1 1 calc R . . . .
C8 C 0.5882(2) 0.41671(18) 0.32677(18) 0.0198(4) Uani 1 1 d . . . . .
C17 C -0.2185(2) 0.8272(2) 0.0628(2) 0.0297(5) Uani 1 1 d . . . . .
H17 H -0.300426 0.844933 0.034222 0.036 Uiso 1 1 calc R . . . .
C3 C -0.1189(2) 0.68013(18) 0.52561(19) 0.0205(4) Uani 1 1 d . . . . .
H3 H -0.224991 0.699999 0.561717 0.025 Uiso 1 1 calc R . . . .
C23 C 0.2629(3) 1.08521(18) 0.25827(19) 0.0243(4) Uani 1 1 d . . . . .
H23 H 0.279940 1.158070 0.269812 0.029 Uiso 1 1 calc R . . . .
C10 C 0.8342(3) 0.3906(2) 0.1789(2) 0.0288(5) Uani 1 1 d . . . . .
H10 H 0.902838 0.421721 0.116335 0.035 Uiso 1 1 calc R . . . .
C24 C 0.1358(3) 1.05797(19) 0.3347(2) 0.0270(5) Uani 1 1 d . . . . .
H24 H 0.065647 1.112126 0.398600 0.032 Uiso 1 1 calc R . . . .
C15 C -0.0471(2) 0.8923(2) 0.1260(2) 0.0253(5) Uani 1 1 d . . . . .
H15 H -0.012504 0.955003 0.140657 0.030 Uiso 1 1 calc R . . . .
C13 C 0.6356(2) 0.29985(19) 0.36231(19) 0.0227(4) Uani 1 1 d . . . . .
C16 C -0.1670(3) 0.9174(2) 0.0838(2) 0.0324(5) Uani 1 1 d . . . . .
H16 H -0.213423 0.997187 0.069309 0.039 Uiso 1 1 calc R . . . .
C26 C 0.5786(3) 0.15587(19) 0.5120(2) 0.0280(5) Uani 1 1 d . . . . .
H26A H 0.656363 0.161674 0.543784 0.034 Uiso 1 1 calc R . . . .
H26B H 0.622016 0.087398 0.453505 0.034 Uiso 1 1 calc R . . . .
C11 C 0.8799(3) 0.2756(2) 0.2123(2) 0.0314(5) Uani 1 1 d . . . . .
H11 H 0.979370 0.227438 0.172499 0.038 Uiso 1 1 calc R . . . .
C12 C 0.7808(3) 0.2296(2) 0.3045(2) 0.0291(5) Uani 1 1 d . . . . .
H12 H 0.812550 0.150161 0.327801 0.035 Uiso 1 1 calc R . . . .
C27 C 0.4444(3) 0.1398(2) 0.6132(2) 0.0393(6) Uani 1 1 d . . . . .
H27A H 0.367731 0.135521 0.580743 0.059 Uiso 1 1 calc GR . . . .
H27B H 0.403720 0.207368 0.671214 0.059 Uiso 1 1 calc GR . . . .
H27C H 0.474126 0.066173 0.653843 0.059 Uiso 1 1 calc GR . . . .

loop_
_atom_site_aniso_label
_atom_site_aniso_U_11
_atom_site_aniso_U_22
_atom_site_aniso_U_33
_atom_site_aniso_U_23
_atom_site_aniso_U_13
_atom_site_aniso_U_12
I1 0.02512(10) 0.01598(9) 0.02365(10) -0.00184(5) 0.00039(6) -0.00856(6)
Cu1 0.01916(14) 0.01539(14) 0.02106(14) -0.00108(10) -0.00380(10) -0.00352(10)
P1 0.0155(2) 0.0122(2) 0.0181(2) 0.00159(19) -0.0052(2) -0.00303(19)
O1 0.0198(7) 0.0206(8) 0.0286(8) 0.0073(6) -0.0072(6) -0.0067(6)
O2 0.0211(8) 0.0203(8) 0.0349(9) 0.0094(6) -0.0065(7) -0.0010(6)
N1 0.0166(8) 0.0191(9) 0.0193(8) 0.0043(7) -0.0040(7) -0.0031(7)
C20 0.0188(9) 0.0124(9) 0.0197(10) 0.0024(7) -0.0092(8) -0.0025(8)
C21 0.0211(10) 0.0165(10) 0.0223(10) -0.0011(8) -0.0046(8) -0.0032(8)
C25 0.0244(11) 0.0191(10) 0.0240(11) 0.0001(8) -0.0036(9) -0.0065(9)
C1 0.0190(10) 0.0100(9) 0.0194(10) -0.0005(7) -0.0064(8) -0.0037(7)
C14 0.0174(10) 0.0216(10) 0.0161(9) 0.0015(8) -0.0043(8) -0.0043(8)
C6 0.0193(10) 0.0108(9) 0.0221(10) -0.0003(8) -0.0073(8) -0.0041(8)
C22 0.0237(11) 0.0210(11) 0.0275(11) 0.0022(9) -0.0050(9) -0.0094(9)
C19 0.0230(10) 0.0237(11) 0.0216(10) 0.0011(8) -0.0077(9) -0.0065(9)
C2 0.0190(10) 0.0154(10) 0.0231(10) -0.0015(8) -0.0069(8) -0.0045(8)
C5 0.0250(11) 0.0142(10) 0.0209(10) 0.0000(8) -0.0089(8) -0.0055(8)
C4 0.0249(11) 0.0183(10) 0.0182(10) -0.0022(8) -0.0021(8) -0.0080(8)
C9 0.0228(11) 0.0250(11) 0.0223(11) 0.0036(9) -0.0070(9) -0.0041(9)
C7 0.0191(10) 0.0173(10) 0.0186(10) 0.0001(8) -0.0085(8) -0.0058(8)
C18 0.0244(11) 0.0387(13) 0.0212(11) 0.0008(9) -0.0067(9) -0.0138(10)
C8 0.0180(10) 0.0210(10) 0.0195(10) -0.0007(8) -0.0076(8) -0.0026(8)
C17 0.0200(11) 0.0441(14) 0.0253(11) 0.0076(10) -0.0099(9) -0.0087(10)
C3 0.0167(10) 0.0177(10) 0.0246(10) -0.0048(8) -0.0021(8) -0.0061(8)
C23 0.0337(12) 0.0133(10) 0.0271(11) 0.0014(8) -0.0109(9) -0.0080(9)
C10 0.0232(11) 0.0344(13) 0.0221(11) -0.0002(9) -0.0020(9) -0.0052(10)
C24 0.0307(12) 0.0166(10) 0.0264(11) -0.0043(9) -0.0028(9) -0.0035(9)
C15 0.0245(11) 0.0233(11) 0.0281(11) 0.0055(9) -0.0110(9) -0.0057(9)
C13 0.0211(10) 0.0226(11) 0.0235(11) 0.0002(9) -0.0078(9) -0.0048(9)
C16 0.0260(12) 0.0318(13) 0.0353(13) 0.0110(10) -0.0126(10) -0.0023(10)
C26 0.0275(11) 0.0175(11) 0.0372(13) 0.0074(9) -0.0136(10) -0.0024(9)
C11 0.0202(11) 0.0330(13) 0.0298(12) -0.0077(10) -0.0018(9) 0.0023(9)
C12 0.0259(11) 0.0203(11) 0.0340(12) -0.0022(9) -0.0078(10) 0.0013(9)
C27 0.0352(13) 0.0306(13) 0.0444(15) 0.0159(11) -0.0107(12) -0.0052(11)

loop_
_atom_type_symbol
_atom_type_description
_atom_type_scat_dispersion_real
_atom_type_scat_dispersion_imag
_atom_type_scat_source
C C 0.0033 0.0016 'International Tables Vol C Tables 4.2.6.8 and 6.1.1.4'
H H 0.0000 0.0000 'International Tables Vol C Tables 4.2.6.8 and 6.1.1.4'
Cu Cu 0.3201 1.2651 'International Tables Vol C Tables 4.2.6.8 and 6.1.1.4'
I I -0.4742 1.8119 'International Tables Vol C Tables 4.2.6.8 and 6.1.1.4'
N N 0.0061 0.0033 'International Tables Vol C Tables 4.2.6.8 and 6.1.1.4'
O O 0.0106 0.0060 'International Tables Vol C Tables 4.2.6.8 and 6.1.1.4'
P P 0.1023 0.0942 'International Tables Vol C Tables 4.2.6.8 and 6.1.1.4'

loop_
_geom_angle_atom_site_label_1
_geom_angle_atom_site_label_2
_geom_angle_atom_site_label_3
_geom_angle
_geom_angle_site_symmetry_1
_geom_angle_site_symmetry_3
_geom_angle_publ_flag
Cu1 I1 Cu1 67.464(11) . 2_665 ?
I1 Cu1 I1 112.536(11) . 2_665 ?
I1 Cu1 Cu1 56.582(11) . 2_665 ?
I1 Cu1 Cu1 55.954(11) 2_665 2_665 ?
P1 Cu1 I1 129.037(18) . . ?
P1 Cu1 I1 118.374(17) . 2_665 ?
P1 Cu1 Cu1 173.96(2) . 2_665 ?
C20 P1 Cu1 116.83(7) . . ?
C20 P1 C1 102.51(9) . . ?
C20 P1 C14 104.04(9) . . ?
C1 P1 Cu1 115.83(6) . . ?
C14 P1 Cu1 114.14(7) . . ?
C14 P1 C1 101.52(9) . . ?
C13 O2 C26 117.36(16) . . ?
C7 N1 C8 126.94(18) . . ?
C21 C20 P1 118.95(15) . . ?
C21 C20 C25 119.12(18) . . ?
C25 C20 P1 121.93(15) . . ?
C20 C21 C22 120.39(19) . . ?
C24 C25 C20 120.3(2) . . ?
C6 C1 P1 121.38(15) . . ?
C2 C1 P1 120.83(15) . . ?
C2 C1 C6 117.79(18) . . ?
C19 C14 P1 116.95(15) . . ?
C15 C14 P1 124.14(16) . . ?
C15 C14 C19 118.86(19) . . ?
C1 C6 C7 118.13(18) . . ?
C5 C6 C1 120.11(18) . . ?
C5 C6 C7 121.75(18) . . ?
C23 C22 C21 120.1(2) . . ?
C18 C19 C14 120.5(2) . . ?
C3 C2 C1 121.51(19) . . ?
C4 C5 C6 120.86(19) . . ?
C3 C4 C5 119.46(19) . . ?
C8 C9 C10 119.4(2) . . ?
O1 C7 N1 123.88(18) . . ?
O1 C7 C6 120.40(18) . . ?
N1 C7 C6 115.67(17) . . ?
C17 C18 C19 120.0(2) . . ?
C9 C8 N1 124.29(19) . . ?
C9 C8 C13 119.76(19) . . ?
C13 C8 N1 115.92(18) . . ?
C16 C17 C18 120.1(2) . . ?
C4 C3 C2 120.21(19) . . ?
C22 C23 C24 120.1(2) . . ?
C11 C10 C9 120.8(2) . . ?
C23 C24 C25 120.0(2) . . ?
C14 C15 C16 120.2(2) . . ?
O2 C13 C8 115.12(18) . . ?
O2 C13 C12 124.9(2) . . ?
C12 C13 C8 120.0(2) . . ?
C17 C16 C15 120.4(2) . . ?
O2 C26 C27 107.28(18) . . ?
C10 C11 C12 120.0(2) . . ?
C13 C12 C11 119.9(2) . . ?

loop_
_geom_bond_atom_site_label_1
_geom_bond_atom_site_label_2
_geom_bond_distance
_geom_bond_site_symmetry_2
_geom_bond_publ_flag
I1 Cu1 2.5756(4) . ?
I1 Cu1 2.5945(4) 2_665 ?
Cu1 Cu1 2.8711(6) 2_665 ?
Cu1 P1 2.2364(6) . ?
P1 C20 1.827(2) . ?
P1 C1 1.847(2) . ?
P1 C14 1.830(2) . ?
O1 C7 1.227(2) . ?
O2 C13 1.372(3) . ?
O2 C26 1.439(3) . ?
N1 C7 1.354(3) . ?
N1 C8 1.413(3) . ?
C20 C21 1.388(3) . ?
C20 C25 1.396(3) . ?
C21 C22 1.389(3) . ?
C25 C24 1.389(3) . ?
C1 C6 1.416(3) . ?
C1 C2 1.396(3) . ?
C14 C19 1.397(3) . ?
C14 C15 1.392(3) . ?
C6 C5 1.392(3) . ?
C6 C7 1.500(3) . ?
C22 C23 1.383(3) . ?
C19 C18 1.391(3) . ?
C2 C3 1.389(3) . ?
C5 C4 1.388(3) . ?
C4 C3 1.384(3) . ?
C9 C8 1.386(3) . ?
C9 C10 1.397(3) . ?
C18 C17 1.381(3) . ?
C8 C13 1.403(3) . ?
C17 C16 1.378(4) . ?
C23 C24 1.384(3) . ?
C10 C11 1.374(3) . ?
C15 C16 1.394(3) . ?
C13 C12 1.386(3) . ?
C26 C27 1.500(3) . ?
C11 C12 1.390(3) . ?
